data_7016028
loop_
_publ_author_name
'Voss, Tanja'
'Kehr, Gerald'
'Fr\"ohlich, Roland'
'Erker, Gerhard'

_publ_section_title
;
 Unusual carbamate-directed CH-activation at an annulated
 ferrocenophane framework.
;
_journal_issue 26
_journal_name_full 'Dalton transactions (Cambridge, England : 2003)'
_journal_page_first 6984
_journal_page_last 6991
_journal_paper_doi 10.1039/c0dt01839b
_journal_volume 40
_journal_year 2011
_chemical_formula_sum 'C18 H23 Fe N'
_chemical_formula_weight 309.22
_chemical_name_systematic
;
?
;
_space_group_IT_number 14
_symmetry_cell_setting monoclinic
_symmetry_space_group_name_Hall '-P 2ybc'
_symmetry_space_group_name_H-M 'P 1 21/c 1'
_atom_sites_solution_hydrogens geom
_atom_sites_solution_primary direct
_atom_sites_solution_secondary difmap
_audit_creation_method SHELXL-97
_cell_angle_alpha 90.00
_cell_angle_beta 91.632(1)
_cell_angle_gamma 90.00
_cell_formula_units_Z 4
_cell_length_a 10.5831(2)
_cell_length_b 12.5351(2)
_cell_length_c 11.8169(3)
_cell_measurement_reflns_used 2923
_cell_measurement_temperature 223(2)
_cell_measurement_theta_max 27.88
_cell_measurement_theta_min 4.08
_cell_volume 1567.00(6)
_computing_cell_refinement 'Collect (Nonius B.V., 1998)'
_computing_data_collection 'Collect (Nonius B.V., 1998)'
_computing_data_reduction 'Denzo-SMN (Otwinowski & Minor, 1997)'
_computing_molecular_graphics 'XP (BrukerAXS, 2000)'
_computing_publication_material 'SHELXL-97 (Sheldrick, 1997)'
_computing_structure_refinement 'SHELXL-97 (Sheldrick, 1997)'
_computing_structure_solution 'SHELXS-97 (Sheldrick, 1990)'
_diffrn_ambient_temperature 223(2)
_diffrn_measured_fraction_theta_full 0.979
_diffrn_measured_fraction_theta_max 0.979
_diffrn_measurement_device_type 'Nonius KappaCCD APEXII'
_diffrn_measurement_method '\w and \f scans'
_diffrn_radiation_monochromator 'Montel mirror'
_diffrn_radiation_source 'rotating anode Nonius FR591'
_diffrn_radiation_type MoK\a
_diffrn_radiation_wavelength 0.71073
_diffrn_reflns_av_R_equivalents 0.037
_diffrn_reflns_av_sigmaI/netI 0.0330
_diffrn_reflns_limit_h_max 13
_diffrn_reflns_limit_h_min -13
_diffrn_reflns_limit_k_max 16
_diffrn_reflns_limit_k_min -15
_diffrn_reflns_limit_l_max 15
_diffrn_reflns_limit_l_min -15
_diffrn_reflns_number 8985
_diffrn_reflns_theta_full 27.89
_diffrn_reflns_theta_max 27.89
_diffrn_reflns_theta_min 4.13
_exptl_absorpt_coefficient_mu 0.952
_exptl_absorpt_correction_T_max 0.9108
_exptl_absorpt_correction_T_min 0.7967
_exptl_absorpt_correction_type multi-scan
_exptl_absorpt_process_details 'Denzo (otwinowski, Borek, Majewski & Minor, 2003)'
_exptl_crystal_colour yellow-orange
_exptl_crystal_density_diffrn 1.311
_exptl_crystal_density_method 'not measured'
_exptl_crystal_description plate
_exptl_crystal_F_000 656
_exptl_crystal_size_max 0.25
_exptl_crystal_size_mid 0.17
_exptl_crystal_size_min 0.10
_refine_diff_density_max 0.644
_refine_diff_density_min -0.523
_refine_diff_density_rms 0.060
_refine_ls_extinction_method none
_refine_ls_goodness_of_fit_ref 0.969
_refine_ls_hydrogen_treatment constr
_refine_ls_matrix_type full
_refine_ls_number_parameters 188
_refine_ls_number_reflns 3663
_refine_ls_number_restraints 3
_refine_ls_restrained_S_all 1.035
_refine_ls_R_factor_all 0.0577
_refine_ls_R_factor_gt 0.0493
_refine_ls_shift/su_max 0.000
_refine_ls_shift/su_mean 0.000
_refine_ls_structure_factor_coef Fsqd
_refine_ls_weighting_details 'calc w=1/[\s^2^(Fo^2^)+(0.0361P)^2^+2.5846P] where P=(Fo^2^+2Fc^2^)/3'
_refine_ls_weighting_scheme calc
_refine_ls_wR_factor_gt 0.1109
_refine_ls_wR_factor_ref 0.1185
_reflns_number_gt 3172
_reflns_number_total 3663
_reflns_threshold_expression >2sigma(I)
_cod_data_source_file c0dt01839b.txt
_cod_data_source_block erk5581
_cod_original_sg_symbol_H-M P21/c
_cod_database_code 7016028

loop_
_symmetry_equiv_pos_as_xyz
'x, y, z'
'-x, y+1/2, -z+1/2'
'-x, -y, -z'
'x, -y-1/2, z-1/2'

loop_
_atom_site_label
_atom_site_type_symbol
_atom_site_fract_x
_atom_site_fract_y
_atom_site_fract_z
_atom_site_U_iso_or_equiv
_atom_site_adp_type
_atom_site_occupancy
_atom_site_symmetry_multiplicity
_atom_site_calc_flag
_atom_site_refinement_flags
_atom_site_disorder_assembly
_atom_site_disorder_group
Fe Fe 0.39558(3) 0.02923(3) 0.27500(4) 0.03843(14) Uani 1 1 d . A .
N1 N -0.0014(2) -0.0514(2) 0.2719(2) 0.0440(6) Uani 1 1 d . . .
C1 C 0.4215(3) -0.1292(2) 0.2810(3) 0.0425(6) Uani 1 1 d . . .
C2 C 0.5010(3) -0.0785(3) 0.3647(3) 0.0478(7) Uani 1 1 d . . .
H2 H 0.4998 -0.0914 0.4430 0.057 Uiso 1 1 calc R . .
C3 C 0.5815(3) -0.0058(3) 0.3109(4) 0.0576(9) Uani 1 1 d . . .
H3 H 0.6414 0.0388 0.3472 0.069 Uiso 1 1 calc R . .
C4 C 0.5569(3) -0.0118(3) 0.1942(4) 0.0612(10) Uani 1 1 d . . .
H4 H 0.5977 0.0277 0.1383 0.073 Uiso 1 1 calc R . .
C5 C 0.4589(3) -0.0883(3) 0.1748(3) 0.0529(8) Uani 1 1 d . . .
H5 H 0.4247 -0.1083 0.1037 0.063 Uiso 1 1 calc R . .
C6 C 0.3156(3) -0.2061(2) 0.3009(3) 0.0512(8) Uani 1 1 d . . .
H6 H 0.3353 -0.2711 0.2573 0.061 Uiso 1 1 calc R . .
C7 C 0.3098(4) -0.2407(3) 0.4239(4) 0.0794(13) Uani 1 1 d . . .
H7A H 0.3893 -0.2736 0.4471 0.119 Uiso 1 1 calc R . .
H7B H 0.2417 -0.2916 0.4320 0.119 Uiso 1 1 calc R . .
H7C H 0.2947 -0.1789 0.4710 0.119 Uiso 1 1 calc R . .
C8 C 0.1867(3) -0.1660(2) 0.2538(3) 0.0493(8) Uani 1 1 d . . .
H8A H 0.1955 -0.1493 0.1734 0.059 Uiso 1 1 calc R . .
H8B H 0.1257 -0.2245 0.2587 0.059 Uiso 1 1 calc R . .
C9 C 0.1306(2) -0.0674(2) 0.3122(2) 0.0376(6) Uani 1 1 d . . .
H9 H 0.1295 -0.0822 0.3944 0.045 Uiso 1 1 calc R . .
C10 C 0.2076(2) 0.0322(2) 0.2957(2) 0.0354(5) Uani 1 1 d . A .
C11 C 0.2708(3) 0.0892(2) 0.3856(3) 0.0468(7) Uani 1 1 d . . .
H11 H 0.2666 0.0734 0.4632 0.056 Uiso 1 1 calc R . .
C12 C 0.3411(3) 0.1738(2) 0.3375(4) 0.0575(10) Uani 1 1 d . . .
H12 H 0.3922 0.2231 0.3777 0.069 Uiso 1 1 calc R . .
C13 C 0.3208(3) 0.1709(2) 0.2197(4) 0.0586(9) Uani 1 1 d . A .
H13 H 0.3566 0.2177 0.1674 0.070 Uiso 1 1 calc R . .
C14 C 0.2369(3) 0.0850(2) 0.1924(3) 0.0460(7) Uani 1 1 d D . .
C15A C 0.1872(4) 0.0601(4) 0.0811(3) 0.0754(12) Uani 0.747(8) 1 d PD A 1
H15A H 0.1514 -0.0084 0.0752 0.091 Uiso 0.747(8) 1 calc PR A 1
C16A C 0.1819(7) 0.1146(6) -0.0145(5) 0.101(2) Uani 0.747(8) 1 d PD A 1
H16A H 0.2152 0.1841 -0.0170 0.121 Uiso 0.747(8) 1 calc PR A 1
H16B H 0.1447 0.0841 -0.0800 0.121 Uiso 0.747(8) 1 calc PR A 1
C15B C 0.1872(4) 0.0601(4) 0.0811(3) 0.0754(12) Uani 0.253(8) 1 d PD A 2
H15B H 0.2404 0.0925 0.0288 0.091 Uiso 0.253(8) 1 calc PR A 2
C16B C 0.0980(17) 0.0108(15) 0.0229(13) 0.101(2) Uani 0.253(8) 1 d PD A 2
H16C H 0.0349 -0.0269 0.0606 0.121 Uiso 0.253(8) 1 calc PR A 2
H16D H 0.0970 0.0129 -0.0566 0.121 Uiso 0.253(8) 1 calc PR A 2
C17 C -0.0837(3) -0.1369(3) 0.3107(4) 0.0716(12) Uani 1 1 d . . .
H17A H -0.0773 -0.1417 0.3926 0.107 Uiso 1 1 calc R . .
H17B H -0.0580 -0.2041 0.2778 0.107 Uiso 1 1 calc R . .
H17C H -0.1705 -0.1215 0.2875 0.107 Uiso 1 1 calc R . .
C18 C -0.0527(3) 0.0494(3) 0.3099(4) 0.0671(11) Uani 1 1 d . . .
H18A H -0.0568 0.0491 0.3918 0.101 Uiso 1 1 calc R . .
H18B H -0.1369 0.0592 0.2770 0.101 Uiso 1 1 calc R . .
H18C H 0.0014 0.1073 0.2863 0.101 Uiso 1 1 calc R . .

loop_
_atom_site_aniso_label
_atom_site_aniso_U_11
_atom_site_aniso_U_22
_atom_site_aniso_U_33
_atom_site_aniso_U_23
_atom_site_aniso_U_13
_atom_site_aniso_U_12
Fe 0.0271(2) 0.0325(2) 0.0559(3) -0.00411(18) 0.00466(16) 0.00273(15)
N1 0.0289(11) 0.0419(13) 0.0610(16) 0.0037(11) 0.0003(11) -0.0053(10)
C1 0.0392(14) 0.0334(13) 0.0547(17) -0.0037(12) -0.0034(13) 0.0120(11)
C2 0.0365(14) 0.0494(17) 0.0572(18) -0.0049(14) -0.0047(13) 0.0093(13)
C3 0.0293(14) 0.059(2) 0.084(3) -0.0108(19) 0.0011(15) 0.0067(14)
C4 0.0417(17) 0.057(2) 0.087(3) 0.0034(19) 0.0264(17) 0.0128(15)
C5 0.0552(19) 0.0525(18) 0.0514(18) -0.0090(15) 0.0078(15) 0.0177(15)
C6 0.0490(17) 0.0290(13) 0.075(2) -0.0010(14) -0.0049(15) 0.0061(12)
C7 0.066(2) 0.069(3) 0.103(3) 0.044(2) -0.005(2) 0.003(2)
C8 0.0442(16) 0.0313(13) 0.072(2) -0.0092(14) -0.0100(15) -0.0026(12)
C9 0.0335(13) 0.0337(13) 0.0453(15) 0.0002(11) -0.0027(11) -0.0038(10)
C10 0.0253(11) 0.0310(12) 0.0498(15) -0.0029(11) 0.0023(10) 0.0021(10)
C11 0.0337(14) 0.0432(15) 0.0637(19) -0.0179(14) 0.0040(13) 0.0016(12)
C12 0.0335(14) 0.0334(15) 0.106(3) -0.0194(17) 0.0089(17) -0.0020(12)
C13 0.0429(17) 0.0348(15) 0.099(3) 0.0132(17) 0.0173(18) 0.0047(13)
C14 0.0382(14) 0.0385(15) 0.0613(19) 0.0079(14) 0.0029(13) 0.0079(12)
C15A 0.083(3) 0.078(3) 0.064(2) 0.009(2) -0.008(2) 0.032(2)
C16A 0.117(6) 0.114(5) 0.074(4) 0.035(4) 0.013(4) 0.010(4)
C15B 0.083(3) 0.078(3) 0.064(2) 0.009(2) -0.008(2) 0.032(2)
C16B 0.117(6) 0.114(5) 0.074(4) 0.035(4) 0.013(4) 0.010(4)
C17 0.0427(18) 0.054(2) 0.119(4) 0.007(2) 0.012(2) -0.0153(16)
C18 0.0330(15) 0.0520(19) 0.117(3) 0.001(2) 0.0079(18) 0.0029(14)

loop_
_atom_type_symbol
_atom_type_description
_atom_type_scat_dispersion_real
_atom_type_scat_dispersion_imag
_atom_type_scat_source
C C 0.0033 0.0016 'International Tables Vol C Tables 4.2.6.8 and 6.1.1.4'
H H 0.0000 0.0000 'International Tables Vol C Tables 4.2.6.8 and 6.1.1.4'
N N 0.0061 0.0033 'International Tables Vol C Tables 4.2.6.8 and 6.1.1.4'
Fe Fe 0.3463 0.8444 'International Tables Vol C Tables 4.2.6.8 and 6.1.1.4'

loop_
_geom_angle_atom_site_label_1
_geom_angle_atom_site_label_2
_geom_angle_atom_site_label_3
_geom_angle
_geom_angle_site_symmetry_1
_geom_angle_site_symmetry_3
_geom_angle_publ_flag
C1 Fe C10 98.55(11) . . ?
C1 Fe C5 41.41(13) . . ?
C10 Fe C5 115.55(13) . . ?
C1 Fe C11 115.76(13) . . ?
C10 Fe C11 41.46(11) . . ?
C5 Fe C11 151.91(14) . . ?
C1 Fe C2 41.47(12) . . ?
C10 Fe C2 118.65(12) . . ?
C5 Fe C2 68.51(14) . . ?
C11 Fe C2 105.55(14) . . ?
C1 Fe C14 117.74(12) . . ?
C10 Fe C14 41.32(12) . . ?
C5 Fe C14 104.59(14) . . ?
C11 Fe C14 68.88(13) . . ?
C2 Fe C14 155.42(13) . . ?
C1 Fe C13 157.34(14) . . ?
C10 Fe C13 69.37(12) . . ?
C5 Fe C13 125.38(16) . . ?
C11 Fe C13 68.36(15) . . ?
C2 Fe C13 161.19(15) . . ?
C14 Fe C13 40.89(13) . . ?
C1 Fe C4 69.67(14) . . ?
C10 Fe C4 154.54(15) . . ?
C5 Fe C4 41.10(15) . . ?
C11 Fe C4 164.00(15) . . ?
C2 Fe C4 67.85(15) . . ?
C14 Fe C4 123.29(16) . . ?
C13 Fe C4 112.93(15) . . ?
C1 Fe C12 154.66(15) . . ?
C10 Fe C12 69.51(11) . . ?
C5 Fe C12 163.91(16) . . ?
C11 Fe C12 40.90(13) . . ?
C2 Fe C12 123.83(15) . . ?
C14 Fe C12 68.48(14) . . ?
C13 Fe C12 40.14(16) . . ?
C4 Fe C12 129.70(14) . . ?
C1 Fe C3 69.57(13) . . ?
C10 Fe C3 157.84(14) . . ?
C5 Fe C3 68.38(15) . . ?
C11 Fe C3 125.81(14) . . ?
C2 Fe C3 40.47(14) . . ?
C14 Fe C3 160.81(15) . . ?
C13 Fe C3 127.82(14) . . ?
C4 Fe C3 39.94(16) . . ?
C12 Fe C3 113.20(14) . . ?
C18 N1 C17 108.0(3) . . ?
C18 N1 C9 112.1(2) . . ?
C17 N1 C9 111.5(3) . . ?
C5 C1 C2 106.0(3) . . ?
C5 C1 C6 126.7(3) . . ?
C2 C1 C6 127.2(3) . . ?
C5 C1 Fe 69.68(17) . . ?
C2 C1 Fe 70.19(17) . . ?
C6 C1 Fe 122.6(2) . . ?
C3 C2 C1 109.1(3) . . ?
C3 C2 Fe 70.48(19) . . ?
C1 C2 Fe 68.34(16) . . ?
C3 C2 H2 125.5 . . ?
C1 C2 H2 125.5 . . ?
Fe C2 H2 127.3 . . ?
C4 C3 C2 108.1(3) . . ?
C4 C3 Fe 69.88(19) . . ?
C2 C3 Fe 69.05(17) . . ?
C4 C3 H3 125.9 . . ?
C2 C3 H3 125.9 . . ?
Fe C3 H3 126.7 . . ?
C3 C4 C5 108.0(3) . . ?
C3 C4 Fe 70.19(19) . . ?
C5 C4 Fe 68.36(18) . . ?
C3 C4 H4 126.0 . . ?
C5 C4 H4 126.0 . . ?
Fe C4 H4 127.0 . . ?
C1 C5 C4 108.7(3) . . ?
C1 C5 Fe 68.90(17) . . ?
C4 C5 Fe 70.55(19) . . ?
C1 C5 H5 125.6 . . ?
C4 C5 H5 125.6 . . ?
Fe C5 H5 126.5 . . ?
C1 C6 C7 112.5(3) . . ?
C1 C6 C8 113.0(2) . . ?
C7 C6 C8 112.2(3) . . ?
C1 C6 H6 106.1 . . ?
C7 C6 H6 106.1 . . ?
C8 C6 H6 106.1 . . ?
C6 C7 H7A 109.5 . . ?
C6 C7 H7B 109.5 . . ?
H7A C7 H7B 109.5 . . ?
C6 C7 H7C 109.5 . . ?
H7A C7 H7C 109.5 . . ?
H7B C7 H7C 109.5 . . ?
C9 C8 C6 116.5(2) . . ?
C9 C8 H8A 108.2 . . ?
C6 C8 H8A 108.2 . . ?
C9 C8 H8B 108.2 . . ?
C6 C8 H8B 108.2 . . ?
H8A C8 H8B 107.3 . . ?
N1 C9 C10 110.9(2) . . ?
N1 C9 C8 109.7(2) . . ?
C10 C9 C8 113.0(2) . . ?
N1 C9 H9 107.7 . . ?
C10 C9 H9 107.7 . . ?
C8 C9 H9 107.7 . . ?
C11 C10 C14 107.2(3) . . ?
C11 C10 C9 124.1(3) . . ?
C14 C10 C9 128.7(3) . . ?
C11 C10 Fe 69.92(15) . . ?
C14 C10 Fe 70.47(16) . . ?
C9 C10 Fe 122.73(18) . . ?
C12 C11 C10 108.3(3) . . ?
C12 C11 Fe 70.22(18) . . ?
C10 C11 Fe 68.63(16) . . ?
C12 C11 H11 125.8 . . ?
C10 C11 H11 125.8 . . ?
Fe C11 H11 126.9 . . ?
C13 C12 C11 108.0(3) . . ?
C13 C12 Fe 69.82(19) . . ?
C11 C12 Fe 68.88(16) . . ?
C13 C12 H12 126.0 . . ?
C11 C12 H12 126.0 . . ?
Fe C12 H12 126.9 . . ?
C12 C13 C14 108.7(3) . . ?
C12 C13 Fe 70.04(19) . . ?
C14 C13 Fe 69.49(17) . . ?
C12 C13 H13 125.6 . . ?
C14 C13 H13 125.6 . . ?
Fe C13 H13 126.4 . . ?
C13 C14 C10 107.7(3) . . ?
C13 C14 C15A 125.5(3) . . ?
C10 C14 C15A 126.7(3) . . ?
C13 C14 Fe 69.63(18) . . ?
C10 C14 Fe 68.20(15) . . ?
C15A C14 Fe 129.7(2) . . ?
C16A C15A C14 132.6(5) . . ?
C16A C15A H15A 113.7 . . ?
C14 C15A H15A 113.7 . . ?
C15A C16A H16A 120.0 . . ?
C15A C16A H16B 120.0 . . ?
H16A C16A H16B 120.0 . . ?
H16C C16B H16D 120.0 . . ?
N1 C17 H17A 109.5 . . ?
N1 C17 H17B 109.5 . . ?
H17A C17 H17B 109.5 . . ?
N1 C17 H17C 109.5 . . ?
H17A C17 H17C 109.5 . . ?
H17B C17 H17C 109.5 . . ?
N1 C18 H18A 109.5 . . ?
N1 C18 H18B 109.5 . . ?
H18A C18 H18B 109.5 . . ?
N1 C18 H18C 109.5 . . ?
H18A C18 H18C 109.5 . . ?
H18B C18 H18C 109.5 . . ?

loop_
_geom_bond_atom_site_label_1
_geom_bond_atom_site_label_2
_geom_bond_distance
_geom_bond_site_symmetry_2
_geom_bond_publ_flag
Fe C1 2.006(3) . ?
Fe C10 2.011(2) . ?
Fe C5 2.016(3) . ?
Fe C11 2.029(3) . ?
Fe C2 2.030(3) . ?
Fe C14 2.042(3) . ?
Fe C13 2.043(3) . ?
Fe C4 2.045(3) . ?
Fe C12 2.046(3) . ?
Fe C3 2.049(3) . ?
N1 C18 1.452(4) . ?
N1 C17 1.463(4) . ?
N1 C9 1.477(3) . ?
C1 C5 1.422(5) . ?
C1 C2 1.429(4) . ?
C1 C6 1.501(4) . ?
C2 C3 1.411(5) . ?
C2 H2 0.9400 . ?
C3 C4 1.398(6) . ?
C3 H3 0.9400 . ?
C4 C5 1.426(5) . ?
C4 H4 0.9400 . ?
C5 H5 0.9400 . ?
C6 C7 1.519(5) . ?
C6 C8 1.543(4) . ?
C6 H6 0.9900 . ?
C7 H7A 0.9700 . ?
C7 H7B 0.9700 . ?
C7 H7C 0.9700 . ?
C8 C9 1.542(4) . ?
C8 H8A 0.9800 . ?
C8 H8B 0.9800 . ?
C9 C10 1.506(4) . ?
C9 H9 0.9900 . ?
C10 C11 1.430(4) . ?
C10 C14 1.430(4) . ?
C11 C12 1.424(5) . ?
C11 H11 0.9400 . ?
C12 C13 1.404(6) . ?
C12 H12 0.9400 . ?
C13 C14 1.427(4) . ?
C13 H13 0.9400 . ?
C14 C15A 1.437(5) . ?
C15A C16A 1.320(6) . ?
C15A H15A 0.9400 . ?
C16A H16A 0.9400 . ?
C16A H16B 0.9400 . ?
C16B H16C 0.9400 . ?
C16B H16D 0.9400 . ?
C17 H17A 0.9700 . ?
C17 H17B 0.9700 . ?
C17 H17C 0.9700 . ?
C18 H18A 0.9700 . ?
C18 H18B 0.9700 . ?
C18 H18C 0.9700 . ?

loop_
_geom_torsion_atom_site_label_1
_geom_torsion_atom_site_label_2
_geom_torsion_atom_site_label_3
_geom_torsion_atom_site_label_4
_geom_torsion
_geom_torsion_site_symmetry_1
_geom_torsion_site_symmetry_2
_geom_torsion_site_symmetry_3
_geom_torsion_site_symmetry_4
_geom_torsion_publ_flag
C10 Fe C1 C5 119.3(2) . . . . ?
C11 Fe C1 C5 159.01(19) . . . . ?
C2 Fe C1 C5 -116.5(3) . . . . ?
C14 Fe C1 C5 80.4(2) . . . . ?
C13 Fe C1 C5 63.7(4) . . . . ?
C4 Fe C1 C5 -37.4(2) . . . . ?
C12 Fe C1 C5 178.6(3) . . . . ?
C3 Fe C1 C5 -80.1(2) . . . . ?
C10 Fe C1 C2 -124.20(19) . . . . ?
C5 Fe C1 C2 116.5(3) . . . . ?
C11 Fe C1 C2 -84.5(2) . . . . ?
C14 Fe C1 C2 -163.03(19) . . . . ?
C13 Fe C1 C2 -179.8(3) . . . . ?
C4 Fe C1 C2 79.2(2) . . . . ?
C12 Fe C1 C2 -64.8(4) . . . . ?
C3 Fe C1 C2 36.4(2) . . . . ?
C10 Fe C1 C6 -2.0(3) . . . . ?
C5 Fe C1 C6 -121.3(3) . . . . ?
C11 Fe C1 C6 37.7(3) . . . . ?
C2 Fe C1 C6 122.2(3) . . . . ?
C14 Fe C1 C6 -40.9(3) . . . . ?
C13 Fe C1 C6 -57.6(5) . . . . ?
C4 Fe C1 C6 -158.7(3) . . . . ?
C12 Fe C1 C6 57.3(4) . . . . ?
C3 Fe C1 C6 158.6(3) . . . . ?
C5 C1 C2 C3 2.0(3) . . . . ?
C6 C1 C2 C3 -175.3(3) . . . . ?
Fe C1 C2 C3 -58.8(2) . . . . ?
C5 C1 C2 Fe 60.82(19) . . . . ?
C6 C1 C2 Fe -116.5(3) . . . . ?
C1 Fe C2 C3 120.9(3) . . . . ?
C10 Fe C2 C3 -170.3(2) . . . . ?
C5 Fe C2 C3 81.4(2) . . . . ?
C11 Fe C2 C3 -127.6(2) . . . . ?
C14 Fe C2 C3 159.3(3) . . . . ?
C13 Fe C2 C3 -59.3(5) . . . . ?
C4 Fe C2 C3 37.0(2) . . . . ?
C12 Fe C2 C3 -86.9(2) . . . . ?
C10 Fe C2 C1 68.8(2) . . . . ?
C5 Fe C2 C1 -39.50(19) . . . . ?
C11 Fe C2 C1 111.49(19) . . . . ?
C14 Fe C2 C1 38.4(4) . . . . ?
C13 Fe C2 C1 179.8(4) . . . . ?
C4 Fe C2 C1 -83.9(2) . . . . ?
C12 Fe C2 C1 152.20(19) . . . . ?
C3 Fe C2 C1 -120.9(3) . . . . ?
C1 C2 C3 C4 -1.6(4) . . . . ?
Fe C2 C3 C4 -59.1(2) . . . . ?
C1 C2 C3 Fe 57.5(2) . . . . ?
C1 Fe C3 C4 82.4(2) . . . . ?
C10 Fe C3 C4 142.8(3) . . . . ?
C5 Fe C3 C4 37.9(2) . . . . ?
C11 Fe C3 C4 -170.0(2) . . . . ?
C2 Fe C3 C4 119.7(3) . . . . ?
C14 Fe C3 C4 -33.8(5) . . . . ?
C13 Fe C3 C4 -80.9(3) . . . . ?
C12 Fe C3 C4 -124.8(2) . . . . ?
C1 Fe C3 C2 -37.3(2) . . . . ?
C10 Fe C3 C2 23.1(5) . . . . ?
C5 Fe C3 C2 -81.8(2) . . . . ?
C11 Fe C3 C2 70.3(2) . . . . ?
C14 Fe C3 C2 -153.5(4) . . . . ?
C13 Fe C3 C2 159.5(2) . . . . ?
C4 Fe C3 C2 -119.7(3) . . . . ?
C12 Fe C3 C2 115.5(2) . . . . ?
C2 C3 C4 C5 0.6(4) . . . . ?
Fe C3 C4 C5 -58.1(2) . . . . ?
C2 C3 C4 Fe 58.6(2) . . . . ?
C1 Fe C4 C3 -82.1(2) . . . . ?
C10 Fe C4 C3 -147.9(3) . . . . ?
C5 Fe C4 C3 -119.7(3) . . . . ?
C11 Fe C4 C3 30.8(6) . . . . ?
C2 Fe C4 C3 -37.5(2) . . . . ?
C14 Fe C4 C3 167.4(2) . . . . ?
C13 Fe C4 C3 122.1(2) . . . . ?
C12 Fe C4 C3 78.8(3) . . . . ?
C1 Fe C4 C5 37.6(2) . . . . ?
C10 Fe C4 C5 -28.2(4) . . . . ?
C11 Fe C4 C5 150.6(5) . . . . ?
C2 Fe C4 C5 82.2(2) . . . . ?
C14 Fe C4 C5 -72.9(2) . . . . ?
C13 Fe C4 C5 -118.1(2) . . . . ?
C12 Fe C4 C5 -161.4(2) . . . . ?
C3 Fe C4 C5 119.7(3) . . . . ?
C2 C1 C5 C4 -1.6(3) . . . . ?
C6 C1 C5 C4 175.7(3) . . . . ?
Fe C1 C5 C4 59.5(2) . . . . ?
C2 C1 C5 Fe -61.15(19) . . . . ?
C6 C1 C5 Fe 116.2(3) . . . . ?
C3 C4 C5 C1 0.7(4) . . . . ?
Fe C4 C5 C1 -58.5(2) . . . . ?
C3 C4 C5 Fe 59.2(2) . . . . ?
C10 Fe C5 C1 -73.0(2) . . . . ?
C11 Fe C5 C1 -43.2(4) . . . . ?
C2 Fe C5 C1 39.55(18) . . . . ?
C14 Fe C5 C1 -115.60(19) . . . . ?
C13 Fe C5 C1 -154.95(18) . . . . ?
C4 Fe C5 C1 120.0(3) . . . . ?
C12 Fe C5 C1 -177.9(4) . . . . ?
C3 Fe C5 C1 83.2(2) . . . . ?
C1 Fe C5 C4 -120.0(3) . . . . ?
C10 Fe C5 C4 167.0(2) . . . . ?
C11 Fe C5 C4 -163.3(3) . . . . ?
C2 Fe C5 C4 -80.5(2) . . . . ?
C14 Fe C5 C4 124.4(2) . . . . ?
C13 Fe C5 C4 85.0(3) . . . . ?
C12 Fe C5 C4 62.1(6) . . . . ?
C3 Fe C5 C4 -36.8(2) . . . . ?
C5 C1 C6 C7 174.7(3) . . . . ?
C2 C1 C6 C7 -8.5(4) . . . . ?
Fe C1 C6 C7 -97.4(3) . . . . ?
C5 C1 C6 C8 -56.9(4) . . . . ?
C2 C1 C6 C8 119.9(3) . . . . ?
Fe C1 C6 C8 31.0(4) . . . . ?
C1 C6 C8 C9 -67.1(4) . . . . ?
C7 C6 C8 C9 61.5(4) . . . . ?
C18 N1 C9 C10 -45.4(4) . . . . ?
C17 N1 C9 C10 -166.7(3) . . . . ?
C18 N1 C9 C8 -170.8(3) . . . . ?
C17 N1 C9 C8 67.9(3) . . . . ?
C6 C8 C9 N1 -169.7(3) . . . . ?
C6 C8 C9 C10 66.1(4) . . . . ?
N1 C9 C10 C11 120.3(3) . . . . ?
C8 C9 C10 C11 -116.2(3) . . . . ?
N1 C9 C10 C14 -62.7(4) . . . . ?
C8 C9 C10 C14 60.8(4) . . . . ?
N1 C9 C10 Fe -153.0(2) . . . . ?
C8 C9 C10 Fe -29.5(3) . . . . ?
C1 Fe C10 C11 119.59(19) . . . . ?
C5 Fe C10 C11 159.34(19) . . . . ?
C2 Fe C10 C11 81.0(2) . . . . ?
C14 Fe C10 C11 -117.6(2) . . . . ?
C13 Fe C10 C11 -80.3(2) . . . . ?
C4 Fe C10 C11 179.5(3) . . . . ?
C12 Fe C10 C11 -37.3(2) . . . . ?
C3 Fe C10 C11 64.1(4) . . . . ?
C1 Fe C10 C14 -122.82(18) . . . . ?
C5 Fe C10 C14 -83.1(2) . . . . ?
C11 Fe C10 C14 117.6(2) . . . . ?
C2 Fe C10 C14 -161.44(18) . . . . ?
C13 Fe C10 C14 37.3(2) . . . . ?
C4 Fe C10 C14 -62.9(4) . . . . ?
C12 Fe C10 C14 80.3(2) . . . . ?
C3 Fe C10 C14 -178.3(3) . . . . ?
C1 Fe C10 C9 1.2(3) . . . . ?
C5 Fe C10 C9 41.0(3) . . . . ?
C11 Fe C10 C9 -118.3(3) . . . . ?
C2 Fe C10 C9 -37.4(3) . . . . ?
C14 Fe C10 C9 124.1(3) . . . . ?
C13 Fe C10 C9 161.4(3) . . . . ?
C4 Fe C10 C9 61.1(4) . . . . ?
C12 Fe C10 C9 -155.6(3) . . . . ?
C3 Fe C10 C9 -54.2(5) . . . . ?
C14 C10 C11 C12 -1.8(3) . . . . ?
C9 C10 C11 C12 175.8(2) . . . . ?
Fe C10 C11 C12 59.2(2) . . . . ?
C14 C10 C11 Fe -60.96(18) . . . . ?
C9 C10 C11 Fe 116.6(2) . . . . ?
C1 Fe C11 C12 167.3(2) . . . . ?
C10 Fe C11 C12 -120.0(3) . . . . ?
C5 Fe C11 C12 -162.5(3) . . . . ?
C2 Fe C11 C12 124.2(2) . . . . ?
C14 Fe C11 C12 -81.1(2) . . . . ?
C13 Fe C11 C12 -37.0(2) . . . . ?
C4 Fe C11 C12 60.9(6) . . . . ?
C3 Fe C11 C12 84.8(3) . . . . ?
C1 Fe C11 C10 -72.7(2) . . . . ?
C5 Fe C11 C10 -42.5(4) . . . . ?
C2 Fe C11 C10 -115.89(18) . . . . ?
C14 Fe C11 C10 38.85(17) . . . . ?
C13 Fe C11 C10 82.9(2) . . . . ?
C4 Fe C11 C10 -179.2(5) . . . . ?
C12 Fe C11 C10 120.0(3) . . . . ?
C3 Fe C11 C10 -155.27(19) . . . . ?
C10 C11 C12 C13 0.8(3) . . . . ?
Fe C11 C12 C13 59.0(2) . . . . ?
C10 C11 C12 Fe -58.20(19) . . . . ?
C1 Fe C12 C13 -147.2(3) . . . . ?
C10 Fe C12 C13 -81.9(2) . . . . ?
C5 Fe C12 C13 29.5(6) . . . . ?
C11 Fe C12 C13 -119.7(3) . . . . ?
C2 Fe C12 C13 166.61(19) . . . . ?
C14 Fe C12 C13 -37.53(19) . . . . ?
C4 Fe C12 C13 78.5(3) . . . . ?
C3 Fe C12 C13 121.8(2) . . . . ?
C1 Fe C12 C11 -27.5(4) . . . . ?
C10 Fe C12 C11 37.76(19) . . . . ?
C5 Fe C12 C11 149.2(5) . . . . ?
C2 Fe C12 C11 -73.7(2) . . . . ?
C14 Fe C12 C11 82.2(2) . . . . ?
C13 Fe C12 C11 119.7(3) . . . . ?
C4 Fe C12 C11 -161.8(2) . . . . ?
C3 Fe C12 C11 -118.5(2) . . . . ?
C11 C12 C13 C14 0.4(3) . . . . ?
Fe C12 C13 C14 58.9(2) . . . . ?
C11 C12 C13 Fe -58.4(2) . . . . ?
C1 Fe C13 C12 143.0(3) . . . . ?
C10 Fe C13 C12 82.31(19) . . . . ?
C5 Fe C13 C12 -170.36(19) . . . . ?
C11 Fe C13 C12 37.72(18) . . . . ?
C2 Fe C13 C12 -36.6(5) . . . . ?
C14 Fe C13 C12 120.0(3) . . . . ?
C4 Fe C13 C12 -125.0(2) . . . . ?
C3 Fe C13 C12 -81.6(2) . . . . ?
C1 Fe C13 C14 23.0(5) . . . . ?
C10 Fe C13 C14 -37.71(19) . . . . ?
C5 Fe C13 C14 69.6(2) . . . . ?
C11 Fe C13 C14 -82.3(2) . . . . ?
C2 Fe C13 C14 -156.6(4) . . . . ?
C4 Fe C13 C14 114.9(2) . . . . ?
C12 Fe C13 C14 -120.0(3) . . . . ?
C3 Fe C13 C14 158.4(2) . . . . ?
C12 C13 C14 C10 -1.6(3) . . . . ?
Fe C13 C14 C10 57.68(19) . . . . ?
C12 C13 C14 C15A 175.9(3) . . . . ?
Fe C13 C14 C15A -124.9(3) . . . . ?
C12 C13 C14 Fe -59.2(2) . . . . ?
C11 C10 C14 C13 2.0(3) . . . . ?
C9 C10 C14 C13 -175.4(3) . . . . ?
Fe C10 C14 C13 -58.6(2) . . . . ?
C11 C10 C14 C15A -175.4(3) . . . . ?
C9 C10 C14 C15A 7.2(5) . . . . ?
Fe C10 C14 C15A 124.0(3) . . . . ?
C11 C10 C14 Fe 60.60(18) . . . . ?
C9 C10 C14 Fe -116.8(3) . . . . ?
C1 Fe C14 C13 -170.2(2) . . . . ?
C10 Fe C14 C13 119.9(3) . . . . ?
C5 Fe C14 C13 -127.8(2) . . . . ?
C11 Fe C14 C13 80.9(2) . . . . ?
C2 Fe C14 C13 162.1(3) . . . . ?
C4 Fe C14 C13 -87.4(3) . . . . ?
C12 Fe C14 C13 36.9(2) . . . . ?
C3 Fe C14 C13 -62.1(5) . . . . ?
C1 Fe C14 C10 69.9(2) . . . . ?
C5 Fe C14 C10 112.27(18) . . . . ?
C11 Fe C14 C10 -38.98(17) . . . . ?
C2 Fe C14 C10 42.2(4) . . . . ?
C13 Fe C14 C10 -119.9(3) . . . . ?
C4 Fe C14 C10 152.75(19) . . . . ?
C12 Fe C14 C10 -83.03(19) . . . . ?
C3 Fe C14 C10 178.0(4) . . . . ?
C1 Fe C14 C15A -50.5(4) . . . . ?
C10 Fe C14 C15A -120.4(4) . . . . ?
C5 Fe C14 C15A -8.1(4) . . . . ?
C11 Fe C14 C15A -159.3(4) . . . . ?
C2 Fe C14 C15A -78.2(5) . . . . ?
C13 Fe C14 C15A 119.7(4) . . . . ?
C4 Fe C14 C15A 32.4(4) . . . . ?
C12 Fe C14 C15A 156.6(4) . . . . ?
C3 Fe C14 C15A 57.7(6) . . . . ?
C13 C14 C15A C16A -15.3(8) . . . . ?
C10 C14 C15A C16A 161.7(6) . . . . ?
Fe C14 C15A C16A -107.3(6) . . . . ?
